data_2200463
loop_
_publ_author_name
'Lawrence, Simon E.'
'Kelly, Maureen'
'N\'i Dhubhghaill, Orla M.'

_publ_section_title
;
 Dichloro-<i>trans</i>-bis[tris(2-cyanoethyl)phosphine]palladium(II)
;
_journal_issue 7
_journal_name_full 'Acta Crystallographica Section E'
_journal_page_first m272
_journal_page_last m273
_journal_paper_doi 10.1107/S1600536801009278
_journal_volume 57
_journal_year 2001
_chemical_formula_iupac '[Pd Cl2 (C9 H12 N3 P)2]'
_chemical_formula_moiety 'C18 H24 Cl2 N6 P2 Pd'
_chemical_formula_sum 'C18 H24 Cl2 N6 P2 Pd'
_chemical_formula_weight 563.67
_chemical_melting_point 187.0(10)
_chemical_name_systematic
;
 ?
;
_space_group_IT_number 61
_symmetry_cell_setting orthorhombic
_symmetry_space_group_name_Hall '-P 2ac 2ab'
_symmetry_space_group_name_H-M 'P b c a'
_audit_creation_method SHELXL-97
_cell_angle_alpha 90.00
_cell_angle_beta 90.00
_cell_angle_gamma 90.00
_cell_formula_units_Z 4
_cell_length_a 9.1308(11)
_cell_length_b 14.0077(19)
_cell_length_c 19.012(3)
_cell_measurement_reflns_used 22
_cell_measurement_temperature 293(2)
_cell_measurement_theta_max 22.37
_cell_measurement_theta_min 15.27
_cell_volume 2431.7(6)
_computing_cell_refinement 'CAD-4 Data Collection Software'
_computing_data_collection 'CAD-4 Data Collection Software (Nonius, 1988)'
_computing_data_reduction 'maXus (Mackay et al., 1998)'
_computing_molecular_graphics 'PLATON (Spek, 2000)'
_computing_publication_material 'SHELXL97 and PLATON'
_computing_structure_refinement 'SHELXL97 (Sheldrick, 1997)'
_computing_structure_solution 'SHELXS97 (Sheldrick, 1997)'
_diffrn_ambient_temperature 293(2)
_diffrn_measured_fraction_theta_full 1.000
_diffrn_measured_fraction_theta_max 1.000
_diffrn_measurement_device_type 'Nonius MACH3'
_diffrn_measurement_method \w-2\q
_diffrn_radiation_monochromator graphite
_diffrn_radiation_source 'fine-focus sealed tube'
_diffrn_radiation_type MoK\a
_diffrn_radiation_wavelength .71069
_diffrn_reflns_av_R_equivalents .012
_diffrn_reflns_av_sigmaI/netI .015
_diffrn_reflns_limit_h_max 11
_diffrn_reflns_limit_h_min 0
_diffrn_reflns_limit_k_max 16
_diffrn_reflns_limit_k_min 0
_diffrn_reflns_limit_l_max 22
_diffrn_reflns_limit_l_min -22
_diffrn_reflns_number 2665
_diffrn_reflns_theta_full 25.49
_diffrn_reflns_theta_max 25.49
_diffrn_reflns_theta_min 2.14
_diffrn_standards_decay_% .75
_diffrn_standards_interval_time 60
_diffrn_standards_number 3
_exptl_absorpt_coefficient_mu 1.131
_exptl_absorpt_correction_T_max 1.000
_exptl_absorpt_correction_T_min .966
_exptl_absorpt_correction_type '\y scan'
_exptl_absorpt_process_details '(North et al, 1968)'
_exptl_crystal_colour Yellow
_exptl_crystal_density_diffrn 1.540
_exptl_crystal_density_method 'not measured'
_exptl_crystal_description blocks
_exptl_crystal_F_000 1136
_exptl_crystal_size_max .52
_exptl_crystal_size_mid .43
_exptl_crystal_size_min .40
_refine_diff_density_max .54
_refine_diff_density_min -.48
_refine_ls_extinction_method none
_refine_ls_goodness_of_fit_ref 1.188
_refine_ls_hydrogen_treatment constr
_refine_ls_matrix_type full
_refine_ls_number_parameters 133
_refine_ls_number_reflns 2256
_refine_ls_number_restraints 0
_refine_ls_restrained_S_all 1.188
_refine_ls_R_factor_all .0385
_refine_ls_R_factor_gt .0266
_refine_ls_shift/su_max <0.001
_refine_ls_shift/su_mean .000
_refine_ls_structure_factor_coef Fsqd
_refine_ls_weighting_details 'calc w = 1/[\s^2^(Fo^2^)+(0.0248P)^2^+3.6835P] where P = (Fo^2^+2Fc^2^)/3'
_refine_ls_weighting_scheme calc
_refine_ls_wR_factor_ref .0762
_reflns_number_gt 1853
_reflns_number_total 2256
_reflns_threshold_expression I>2\s(I)
_cod_data_source_file cv6031.cif
_cod_data_source_block I
_cod_depositor_comments
;
The following automatic conversions were performed:

'_chemical_melting_point' value '186--188' was changed to '187.0(10)'
- the average value was taken and precision was estimated.

Automatic conversion script
Id: cif_fix_values 1646 2011-03-28 12:23:43Z adriana 

The following automatic conversions were performed:

'_chemical_melting_point' value '186--188' was changed to '187.0(10)'
- the average value was taken and precision was estimated.

Automatic conversion script
Id: cif_fix_values 1715 2011-07-08 13:25:40Z adriana 
;
_cod_database_code 2200463
_cod_database_fobs_code 2200463

loop_
_symmetry_equiv_pos_as_xyz
'x, y, z'
'-x+1/2, -y, z+1/2'
'x+1/2, -y+1/2, -z'
'-x, y+1/2, -z+1/2'
'-x, -y, -z'
'x-1/2, y, -z-1/2'
'-x-1/2, y-1/2, z'
'x, -y-1/2, z-1/2'

loop_
_atom_site_label
_atom_site_fract_x
_atom_site_fract_y
_atom_site_fract_z
_atom_site_U_iso_or_equiv
_atom_site_adp_type
_atom_site_calc_flag
_atom_site_refinement_flags
_atom_site_occupancy
_atom_site_disorder_assembly
_atom_site_disorder_group
_atom_site_type_symbol
Pd1 .0000 .5000 .0000 .02675(11) Uani d S 1 . . Pd
P1 -.01997(8) .43814(6) .11290(4) .02838(18) Uani d . 1 . . P
Cl1 -.16806(10) .61469(7) .03167(5) .0471(2) Uani d . 1 . . Cl
C1 -.2052(3) .4347(2) .15092(17) .0348(7) Uani d . 1 . . C
H1A -.2038 .3939 .1921 .042 Uiso calc R 1 . . H
H1B -.2313 .4985 .1663 .042 Uiso calc R 1 . . H
C2 -.3240(4) .3984(3) .1004(2) .0481(9) Uani d . 1 . . C
H2A -.3406 .4455 .0638 .058 Uiso calc R 1 . . H
H2B -.2911 .3399 .0781 .058 Uiso calc R 1 . . H
C3 -.4606(4) .3806(3) .1380(2) .0525(10) Uani d . 1 . . C
N4 -.5649(4) .3665(3) .1693(2) .0829(13) Uani d . 1 . . N
C5 .0535(4) .3188(2) .12690(18) .0357(7) Uani d . 1 . . C
H5A .1565 .3186 .1143 .043 Uiso calc R 1 . . H
H5B .0464 .3032 .1765 .043 Uiso calc R 1 . . H
C6 -.0252(4) .2413(2) .0844(2) .0438(8) Uani d . 1 . . C
H6A -.1221 .2311 .1038 .053 Uiso calc R 1 . . H
H6B -.0366 .2627 .0361 .053 Uiso calc R 1 . . H
C7 .0554(5) .1517(3) .0851(3) .0615(12) Uani d . 1 . . C
N8 .1194(6) .0831(3) .0863(3) .1093(19) Uani d . 1 . . N
C9 .0868(4) .5048(2) .17794(18) .0373(8) Uani d . 1 . . C
H9A .0579 .4837 .2245 .045 Uiso calc R 1 . . H
H9B .1894 .4888 .1719 .045 Uiso calc R 1 . . H
C10 .0707(4) .6132(2) .1745(2) .0425(8) Uani d . 1 . . C
H10A .1012 .6358 .1285 .051 Uiso calc R 1 . . H
H10B -.0312 .6305 .1811 .051 Uiso calc R 1 . . H
C11 .1603(4) .6583(2) .2290(2) .0433(8) Uani d . 1 . . C
N12 .2302(4) .6915(3) .27168(19) .0624(10) Uani d . 1 . . N

loop_
_atom_site_aniso_label
_atom_site_aniso_U_11
_atom_site_aniso_U_22
_atom_site_aniso_U_33
_atom_site_aniso_U_12
_atom_site_aniso_U_13
_atom_site_aniso_U_23
Pd1 .02414(18) .02724(18) .02888(18) .00261(13) .00360(13) .00037(13)
P1 .0256(4) .0289(4) .0307(4) -.0012(3) .0017(3) .0010(3)
Cl1 .0466(5) .0453(5) .0493(5) .0203(4) .0152(4) .0047(4)
C1 .0290(16) .0391(18) .0363(17) -.0017(15) .0065(13) .0012(14)
C2 .0296(17) .060(2) .055(2) -.0056(17) .0022(17) -.0055(19)
C3 .036(2) .052(2) .070(3) -.0003(18) -.0027(19) .005(2)
N4 .043(2) .102(3) .103(3) -.009(2) .011(2) .025(3)
C5 .0352(17) .0324(17) .0396(18) .0003(14) -.0051(14) .0054(14)
C6 .0424(19) .0326(17) .056(2) .0001(16) -.0062(17) .0005(16)
C7 .072(3) .037(2) .075(3) .004(2) -.021(3) -.006(2)
N8 .125(4) .050(2) .152(5) .027(3) -.056(4) -.019(3)
C9 .0349(18) .0371(18) .0398(18) -.0051(15) -.0046(15) -.0002(15)
C10 .0397(19) .0383(18) .049(2) -.0013(16) -.0080(17) -.0071(16)
C11 .044(2) .0350(18) .051(2) .0005(16) -.0031(18) -.0065(16)
N12 .071(2) .052(2) .065(2) -.0009(18) -.018(2) -.0110(18)

loop_
_atom_type_symbol
_atom_type_description
_atom_type_scat_dispersion_real
_atom_type_scat_dispersion_imag
_atom_type_scat_source
C C .0033 .0016 'International Tables Vol C Tables 4.2.6.8 and 6.1.1.4'
H H .0000 .0000 'International Tables Vol C Tables 4.2.6.8 and 6.1.1.4'
Cl Cl .1484 .1585 'International Tables Vol C Tables 4.2.6.8 and 6.1.1.4'
N N .0061 .0033 'International Tables Vol C Tables 4.2.6.8 and 6.1.1.4'
Pd Pd -.9988 1.0072 'International Tables Vol C Tables 4.2.6.8 and 6.1.1.4'
P P .1023 .0942 'International Tables Vol C Tables 4.2.6.8 and 6.1.1.4'

loop_
_geom_angle_atom_site_label_1
_geom_angle_atom_site_label_2
_geom_angle_atom_site_label_3
_geom_angle_site_symmetry_1
_geom_angle_site_symmetry_3
_geom_angle
Cl1 Pd1 Cl1 . 5_565 180.00(4)
Cl1 Pd1 P1 . . 88.07(3)
Cl1 Pd1 P1 5_565 . 91.93(3)
Cl1 Pd1 P1 . 5_565 91.93(3)
Cl1 Pd1 P1 5_565 5_565 88.07(3)
P1 Pd1 P1 . 5_565 180.0
C5 P1 C9 . . 99.98(15)
C5 P1 C1 . . 104.92(16)
C9 P1 C1 . . 103.74(16)
C5 P1 Pd1 . . 116.66(11)
C9 P1 Pd1 . . 113.10(11)
C1 P1 Pd1 . . 116.42(11)
C2 C1 P1 . . 114.3(2)
C2 C1 H1A . . 108.7
P1 C1 H1A . . 108.7
C2 C1 H1B . . 108.7
P1 C1 H1B . . 108.7
H1A C1 H1B . . 107.6
C3 C2 C1 . . 110.7(3)
C3 C2 H2A . . 109.5
C1 C2 H2A . . 109.5
C3 C2 H2B . . 109.5
C1 C2 H2B . . 109.5
H2A C2 H2B . . 108.1
N4 C3 C2 . . 177.9(5)
C6 C5 P1 . . 113.6(2)
C6 C5 H5A . . 108.9
P1 C5 H5A . . 108.9
C6 C5 H5B . . 108.9
P1 C5 H5B . . 108.9
H5A C5 H5B . . 107.7
C7 C6 C5 . . 111.6(3)
C7 C6 H6A . . 109.3
C5 C6 H6A . . 109.3
C7 C6 H6B . . 109.3
C5 C6 H6B . . 109.3
H6A C6 H6B . . 108.0
N8 C7 C6 . . 178.9(5)
C10 C9 P1 . . 115.3(2)
C10 C9 H9A . . 108.5
P1 C9 H9A . . 108.5
C10 C9 H9B . . 108.5
P1 C9 H9B . . 108.5
H9A C9 H9B . . 107.5
C11 C10 C9 . . 110.2(3)
C11 C10 H10A . . 109.6
C9 C10 H10A . . 109.6
C11 C10 H10B . . 109.6
C9 C10 H10B . . 109.6
H10A C10 H10B . . 108.1
N12 C11 C10 . . 178.6(4)

loop_
_geom_bond_atom_site_label_1
_geom_bond_atom_site_label_2
_geom_bond_site_symmetry_2
_geom_bond_distance
_geom_bond_publ_flag
Pd1 Cl1 . 2.3018(8) ?
Pd1 Cl1 5_565 2.3018(8) ?
Pd1 P1 . 2.3220(9) ?
Pd1 P1 5_565 2.3221(9) ?
P1 C5 . 1.821(3) ?
P1 C9 . 1.830(3) ?
P1 C1 . 1.840(3) ?
C1 C2 . 1.536(5) ?
C1 H1A . .9700 ?
C1 H1B . .9700 ?
C2 C3 . 1.459(5) ?
C2 H2A . .9700 ?
C2 H2B . .9700 ?
C3 N4 . 1.140(5) ?
C5 C6 . 1.532(5) ?
C5 H5A . .9700 ?
C5 H5B . .9700 ?
C6 C7 . 1.456(5) ?
C6 H6A . .9700 ?
C6 H6B . .9700 ?
C7 N8 . 1.125(6) ?
C9 C10 . 1.527(5) ?
C9 H9A . .9700 ?
C9 H9B . .9700 ?
C10 C11 . 1.464(5) ?
C10 H10A . .9700 ?
C10 H10B . .9700 ?
C11 N12 . 1.133(5) ?

loop_
_geom_torsion_atom_site_label_1
_geom_torsion_atom_site_label_2
_geom_torsion_atom_site_label_3
_geom_torsion_atom_site_label_4
_geom_torsion_site_symmetry_1
_geom_torsion
Cl1 Pd1 P1 C5 . 165.15(13)
Cl1 Pd1 P1 C5 5_565 -14.84(13)
Cl1 Pd1 P1 C9 . -79.69(13)
Cl1 Pd1 P1 C9 5_565 100.31(13)
Cl1 Pd1 P1 C1 . 40.32(13)
Cl1 Pd1 P1 C1 5_565 -139.68(13)
C5 P1 C1 C2 . -86.2(3)
C9 P1 C1 C2 . 169.3(3)
Pd1 P1 C1 C2 . 44.4(3)
P1 C1 C2 C3 . 169.1(3)
C9 P1 C5 C6 . 174.3(3)
C1 P1 C5 C6 . 67.0(3)
Pd1 P1 C5 C6 . -63.4(3)
P1 C5 C6 C7 . 167.7(3)
C5 P1 C9 C10 . 171.4(3)
C1 P1 C9 C10 . -80.4(3)
Pd1 P1 C9 C10 . 46.7(3)
P1 C9 C10 C11 . 179.8(3)
